data_7021810
loop_
_publ_author_name
'Maity, Ramananda'
'Schulte To Brinke, Christian'
'Hahn, F. Ekkehardt'

_publ_section_title
;
 Heterotrimetallic complexes of a phenylene-bridged tricarbene ligand.
;
_journal_issue 36
_journal_name_full 'Dalton transactions (Cambridge, England : 2003)'
_journal_page_first 12857
_journal_page_last 12860
_journal_paper_doi 10.1039/c3dt51572a
_journal_volume 42
_journal_year 2013
_chemical_formula_moiety '(C51 H66 Br3 Ir N6 Rh2), 0.75(C6 H5 Br), (C2 H3 N)'
_chemical_formula_sum 'C57.5 H72.75 Br3.75 Ir N7 Rh2'
_chemical_formula_weight 1559.66
_chemical_name_systematic
;

       ?

;
_space_group_IT_number 61
_symmetry_cell_setting orthorhombic
_symmetry_space_group_name_Hall '-P 2ac 2ab'
_symmetry_space_group_name_H-M 'P b c a'
_atom_sites_solution_hydrogens geom
_atom_sites_solution_primary direct
_atom_sites_solution_secondary difmap
_audit_creation_method SHELXL-97
_cell_angle_alpha 90.00
_cell_angle_beta 90.00
_cell_angle_gamma 90.00
_cell_formula_units_Z 8
_cell_length_a 22.4122(4)
_cell_length_b 22.5470(4)
_cell_length_c 22.8436(4)
_cell_measurement_reflns_used 9511
_cell_measurement_temperature 153(2)
_cell_measurement_theta_max 30.9325
_cell_measurement_theta_min 2.7015
_cell_volume 11543.5(4)
_computing_cell_refinement 'Bruker SAINT'
_computing_data_collection 'Bruker APEX2'
_computing_data_reduction 'Bruker SAINT'
_computing_molecular_graphics 'Bruker SHELXTL'
_computing_publication_material 'Bruker SHELXTL'
_computing_structure_refinement 'SHELXL-97 (Sheldrick, 2008)'
_computing_structure_solution 'SHELXS-97 (Sheldrick, 2008)'
_diffrn_ambient_temperature 153(2)
_diffrn_measured_fraction_theta_full 0.999
_diffrn_measured_fraction_theta_max 0.999
_diffrn_measurement_device_type 'Bruker APEX-II CCD'
_diffrn_measurement_method '\f and \w scans'
_diffrn_radiation_monochromator 'Goebel mirror'
_diffrn_radiation_source microsource
_diffrn_radiation_type MoK\a
_diffrn_radiation_wavelength 0.71073
_diffrn_reflns_av_R_equivalents 0.0789
_diffrn_reflns_av_sigmaI/netI 0.0323
_diffrn_reflns_limit_h_max 32
_diffrn_reflns_limit_h_min -32
_diffrn_reflns_limit_k_max 32
_diffrn_reflns_limit_k_min -32
_diffrn_reflns_limit_l_max 32
_diffrn_reflns_limit_l_min -32
_diffrn_reflns_number 202471
_diffrn_reflns_theta_full 27.50
_diffrn_reflns_theta_max 30.51
_diffrn_reflns_theta_min 2.70
_exptl_absorpt_coefficient_mu 5.504
_exptl_absorpt_correction_T_max 0.3399
_exptl_absorpt_correction_T_min 0.2718
_exptl_absorpt_correction_type multi-scan
_exptl_absorpt_process_details
; 

       Multi-scan correction included in APEX2 package (Bruker AXS,
      2012)

;
_exptl_crystal_colour orange
_exptl_crystal_density_diffrn 1.795
_exptl_crystal_density_method 'not measured'
_exptl_crystal_description prism
_exptl_crystal_F_000 6120
_exptl_crystal_size_max 0.32
_exptl_crystal_size_mid 0.32
_exptl_crystal_size_min 0.25
_refine_diff_density_max 2.758
_refine_diff_density_min -1.333
_refine_diff_density_rms 0.180
_refine_ls_extinction_method none
_refine_ls_goodness_of_fit_ref 1.038
_refine_ls_hydrogen_treatment constr
_refine_ls_matrix_type full
_refine_ls_number_parameters 698
_refine_ls_number_reflns 17599
_refine_ls_number_restraints 73
_refine_ls_restrained_S_all 1.047
_refine_ls_R_factor_all 0.0313
_refine_ls_R_factor_gt 0.0238
_refine_ls_shift/su_max 0.014
_refine_ls_shift/su_mean 0.000
_refine_ls_structure_factor_coef Fsqd
_refine_ls_weighting_details 'calc w=1/[\s^2^(Fo^2^)+(0.0333P)^2^+10.6832P] where P=(Fo^2^+2Fc^2^)/3'
_refine_ls_weighting_scheme calc
_refine_ls_wR_factor_gt 0.0658
_refine_ls_wR_factor_ref 0.0675
_reflns_number_gt 14811
_reflns_number_total 17599
_reflns_threshold_expression >2sigma(I)
_cod_data_source_file c3dt51572a.txt
_cod_data_source_block sad
_cod_depositor_comments
;
The following automatic conversions were performed:

'_symmetry_cell_setting' value 'Orthorhombic' changed to
'orthorhombic' according to
/home/saulius/struct/CIF-dictionaries/cif_core.dic dictionary named
'cif_core.dic' version 2.4.2 from 2011-04-26.

Automatic conversion script
Id: cif_fix_values 1891 2012-01-12 08:04:46Z andrius 
;
_cod_original_formula_sum 'C57.50 H72.75 Br3.75 Ir N7 Rh2'
_cod_database_code 7021810

loop_
_symmetry_equiv_pos_as_xyz
'x, y, z'
'-x+1/2, -y, z+1/2'
'-x, y+1/2, -z+1/2'
'x+1/2, -y+1/2, -z'
'-x, -y, -z'
'x-1/2, y, -z-1/2'
'x, -y-1/2, z-1/2'
'-x-1/2, y-1/2, z'

loop_
_atom_site_label
_atom_site_type_symbol
_atom_site_fract_x
_atom_site_fract_y
_atom_site_fract_z
_atom_site_U_iso_or_equiv
_atom_site_adp_type
_atom_site_occupancy
_atom_site_symmetry_multiplicity
_atom_site_calc_flag
_atom_site_refinement_flags
_atom_site_disorder_assembly
_atom_site_disorder_group
Ir1 Ir 0.5146(2) 0.7626(3) 0.0454(2) 0.0103(3) Uani 0.33 1 d P A 1
Ir2 Ir 0.30194(7) 0.74439(7) 0.21421(8) 0.0181(5) Uani 0.33 1 d P A 1
Ir3 Ir 0.46846(10) 0.95716(7) 0.22681(8) 0.0149(6) Uani 0.33 1 d P A 1
Rh1 Rh 0.5093(2) 0.7645(3) 0.0508(2) 0.0092(3) Uani 0.67 1 d P A 2
Rh2 Rh 0.30198(6) 0.74438(5) 0.21443(6) 0.0071(4) Uani 0.67 1 d P A 2
Rh3 Rh 0.46912(9) 0.95695(7) 0.22667(7) 0.0107(6) Uani 0.67 1 d P A 2
Br1 Br 0.595447(11) 0.710025(12) 0.102532(12) 0.02275(6) Uani 1 1 d . . .
Br2 Br 0.348640(12) 0.666116(12) 0.281604(11) 0.02219(6) Uani 1 1 d . . .
Br3 Br 0.521543(13) 0.924992(13) 0.320663(12) 0.02637(6) Uani 1 1 d . . .
N1 N 0.53837(8) 0.87970(9) 0.15334(8) 0.0132(4) Uani 1 1 d . A .
N2 N 0.59651(9) 0.95081(9) 0.18014(10) 0.0183(4) Uani 1 1 d . A .
N3 N 0.42080(9) 0.70566(8) 0.11608(8) 0.0135(4) Uani 1 1 d . A .
N4 N 0.45445(9) 0.63862(9) 0.05716(9) 0.0178(4) Uani 1 1 d . A .
N5 N 0.36397(9) 0.84271(9) 0.26784(8) 0.0133(4) Uani 1 1 d . A .
N6 N 0.29569(9) 0.81626(9) 0.32883(9) 0.0168(4) Uani 1 1 d . A .
C1 C 0.47343(10) 0.79499(10) 0.12526(10) 0.0126(4) Uani 1 1 d . . .
C2 C 0.48446(10) 0.84590(10) 0.15785(10) 0.0121(4) Uani 1 1 d . A .
C3 C 0.44766(10) 0.86994(10) 0.20244(10) 0.0124(4) Uani 1 1 d . . .
C4 C 0.40017(10) 0.83304(10) 0.21748(9) 0.0118(4) Uani 1 1 d . A .
C5 C 0.38395(10) 0.77938(10) 0.18857(10) 0.0125(4) Uani 1 1 d . . .
C6 C 0.42331(10) 0.76221(10) 0.14485(10) 0.0125(4) Uani 1 1 d . A .
C7 C 0.59372(10) 0.86621(11) 0.13057(11) 0.0177(5) Uani 1 1 d . . .
H7 H 0.6043 0.8324 0.1081 0.021 Uiso 1 1 calc R . .
C8 C 0.62969(11) 0.91138(12) 0.14702(12) 0.0210(5) Uani 1 1 d . . .
H8 H 0.6708 0.9154 0.1375 0.025 Uiso 1 1 calc R . .
C9 C 0.54039(10) 0.93093(10) 0.18456(10) 0.0145(4) Uani 1 1 d . . .
C10 C 0.62026(12) 1.00256(12) 0.21174(14) 0.0273(6) Uani 1 1 d . . .
H10A H 0.5875 1.0225 0.2330 0.033 Uiso 1 1 calc R A .
H10B H 0.6371 1.0312 0.1833 0.033 Uiso 1 1 calc R . .
C11 C 0.66787(18) 0.98424(19) 0.2545(2) 0.0656(14) Uani 1 1 d . A .
H11A H 0.6513 0.9555 0.2823 0.098 Uiso 1 1 calc R . .
H11B H 0.6822 1.0192 0.2758 0.098 Uiso 1 1 calc R . .
H11C H 0.7012 0.9661 0.2332 0.098 Uiso 1 1 calc R . .
C12 C 0.45978(10) 0.69666(11) 0.07168(10) 0.0150(4) Uani 1 1 d . . .
C13 C 0.41346(12) 0.61120(11) 0.09326(11) 0.0201(5) Uani 1 1 d . . .
H13 H 0.4019 0.5707 0.0920 0.024 Uiso 1 1 calc R A .
C14 C 0.39283(11) 0.65276(11) 0.13071(11) 0.0180(5) Uani 1 1 d . A .
H14 H 0.3646 0.6469 0.1612 0.022 Uiso 1 1 calc R . .
C15 C 0.49237(12) 0.60648(12) 0.01583(12) 0.0234(5) Uani 1 1 d . . .
H15A H 0.5211 0.5819 0.0380 0.028 Uiso 1 1 calc R A .
H15B H 0.5155 0.6354 -0.0076 0.028 Uiso 1 1 calc R . .
C16 C 0.45756(7) 0.56727(13) -0.02486(12) 0.0422(8) Uani 1 1 d . A .
H16A H 0.4398 0.5346 -0.0026 0.063 Uiso 1 1 calc R . .
H16B H 0.4843 0.5512 -0.0549 0.063 Uiso 1 1 calc R . .
H16C H 0.4259 0.5904 -0.0436 0.063 Uiso 1 1 calc R . .
C17 C 0.31835(7) 0.80400(7) 0.27560(7) 0.0132(4) Uani 1 1 d R . .
C18 C 0.37139(7) 0.87844(7) 0.31704(7) 0.0185(5) Uani 1 1 d R . .
H18 H 0.4009 0.9082 0.3228 0.022 Uiso 1 1 calc R . .
C19 C 0.32810(11) 0.86220(12) 0.35493(11) 0.0204(5) Uani 1 1 d . A .
H19 H 0.3210 0.8789 0.3925 0.024 Uiso 1 1 calc R . .
C20 C 0.24996(11) 0.78143(12) 0.35871(11) 0.0213(5) Uani 1 1 d . . .
H20A H 0.2332 0.7521 0.3310 0.026 Uiso 1 1 calc R A .
H20B H 0.2172 0.8081 0.3711 0.026 Uiso 1 1 calc R . .
C21 C 0.27412(15) 0.74939(16) 0.41165(13) 0.0350(7) Uani 1 1 d . A .
H21A H 0.3042 0.7205 0.3992 0.053 Uiso 1 1 calc R . .
H21B H 0.2415 0.7288 0.4317 0.053 Uiso 1 1 calc R . .
H21C H 0.2923 0.7781 0.4384 0.053 Uiso 1 1 calc R . .
C30 C 0.46903(11) 0.81624(11) -0.01701(11) 0.0183(5) Uani 1 1 d . . .
C31 C 0.52101(11) 0.85054(11) -0.00098(11) 0.0184(5) Uani 1 1 d . A .
C32 C 0.57104(11) 0.81574(12) -0.01477(11) 0.0193(5) Uani 1 1 d . . .
C33 C 0.55142(11) 0.76078(11) -0.04193(10) 0.0179(5) Uani 1 1 d . A .
C34 C 0.48938(12) 0.76260(12) -0.04659(11) 0.0198(5) Uani 1 1 d . A .
C35 C 0.40689(12) 0.83913(13) -0.01665(13) 0.0272(6) Uani 1 1 d . A .
H35A H 0.4000 0.8618 0.0193 0.041 Uiso 1 1 calc R . .
H35B H 0.3789 0.8058 -0.0184 0.041 Uiso 1 1 calc R . .
H35C H 0.4007 0.8649 -0.0507 0.041 Uiso 1 1 calc R . .
C36 C 0.51847(13) 0.91319(12) 0.02050(12) 0.0255(6) Uani 1 1 d . . .
H36A H 0.5585 0.9260 0.0322 0.038 Uiso 1 1 calc R A .
H36B H 0.4915 0.9156 0.0542 0.038 Uiso 1 1 calc R . .
H36C H 0.5037 0.9390 -0.0108 0.038 Uiso 1 1 calc R . .
C37 C 0.63498(12) 0.83277(14) -0.00924(14) 0.0297(6) Uani 1 1 d . A .
H37A H 0.6381 0.8706 0.0117 0.045 Uiso 1 1 calc R . .
H37B H 0.6525 0.8370 -0.0483 0.045 Uiso 1 1 calc R . .
H37C H 0.6565 0.8020 0.0125 0.045 Uiso 1 1 calc R . .
C38 C 0.59347(13) 0.71478(14) -0.06607(13) 0.0292(6) Uani 1 1 d . . .
H38A H 0.5705 0.6833 -0.0852 0.044 Uiso 1 1 calc R A .
H38B H 0.6170 0.6978 -0.0341 0.044 Uiso 1 1 calc R . .
H38C H 0.6203 0.7333 -0.0946 0.044 Uiso 1 1 calc R . .
C39 C 0.44931(14) 0.72068(14) -0.07849(12) 0.0287(6) Uani 1 1 d . . .
H39A H 0.4321 0.7407 -0.1126 0.043 Uiso 1 1 calc R A .
H39B H 0.4172 0.7077 -0.0523 0.043 Uiso 1 1 calc R . .
H39C H 0.4723 0.6862 -0.0915 0.043 Uiso 1 1 calc R . .
C40 C 0.24117(11) 0.78396(11) 0.15437(11) 0.0197(5) Uani 1 1 d . . .
C41 C 0.26108(11) 0.73023(12) 0.12549(11) 0.0190(5) Uani 1 1 d . A .
C42 C 0.24432(11) 0.68135(11) 0.16006(11) 0.0187(5) Uani 1 1 d . . .
C43 C 0.21060(11) 0.70337(12) 0.21013(11) 0.0186(5) Uani 1 1 d . A .
C44 C 0.20591(11) 0.76564(12) 0.20449(12) 0.0198(5) Uani 1 1 d . A .
C45 C 0.24395(14) 0.84516(13) 0.12872(14) 0.0328(7) Uani 1 1 d . A .
H45A H 0.2841 0.8525 0.1134 0.049 Uiso 1 1 calc R . .
H45B H 0.2347 0.8744 0.1591 0.049 Uiso 1 1 calc R . .
H45C H 0.2149 0.8485 0.0969 0.049 Uiso 1 1 calc R . .
C46 C 0.28903(13) 0.72996(15) 0.06628(12) 0.0305(6) Uani 1 1 d . . .
H46A H 0.3034 0.6900 0.0572 0.046 Uiso 1 1 calc R A .
H46B H 0.3226 0.7578 0.0657 0.046 Uiso 1 1 calc R . .
H46C H 0.2594 0.7419 0.0370 0.046 Uiso 1 1 calc R . .
C47 C 0.25066(13) 0.61657(12) 0.14701(14) 0.0296(6) Uani 1 1 d . A .
H47A H 0.2111 0.5992 0.1409 0.044 Uiso 1 1 calc R . .
H47B H 0.2703 0.5968 0.1800 0.044 Uiso 1 1 calc R . .
H47C H 0.2747 0.6114 0.1116 0.044 Uiso 1 1 calc R . .
C48 C 0.16846(13) 0.80693(14) 0.24014(14) 0.0313(7) Uani 1 1 d . . .
H48A H 0.1500 0.7850 0.2724 0.047 Uiso 1 1 calc R A .
H48B H 0.1373 0.8242 0.2154 0.047 Uiso 1 1 calc R . .
H48C H 0.1936 0.8387 0.2560 0.047 Uiso 1 1 calc R . .
C49 C 0.18374(13) 0.66325(13) 0.25537(13) 0.0285(6) Uani 1 1 d . . .
H49A H 0.1627 0.6871 0.2847 0.043 Uiso 1 1 calc R A .
H49B H 0.2154 0.6403 0.2744 0.043 Uiso 1 1 calc R . .
H49C H 0.1555 0.6361 0.2365 0.043 Uiso 1 1 calc R . .
C50 C 0.41535(11) 1.00825(11) 0.16831(11) 0.0185(5) Uani 1 1 d . . .
C51 C 0.46362(11) 1.04670(11) 0.18588(11) 0.0180(5) Uani 1 1 d . A .
C52 C 0.45986(11) 1.05548(11) 0.24711(11) 0.0182(5) Uani 1 1 d . . .
C53 C 0.40665(11) 1.02529(11) 0.26745(12) 0.0201(5) Uani 1 1 d . A .
C54 C 0.37860(11) 0.99834(11) 0.21945(12) 0.0200(5) Uani 1 1 d . A .
C55 C 0.31942(12) 0.96875(14) 0.21734(15) 0.0312(7) Uani 1 1 d . . .
H55A H 0.3057 0.9607 0.2573 0.047 Uiso 1 1 calc R A .
H55B H 0.3228 0.9313 0.1958 0.047 Uiso 1 1 calc R . .
H55C H 0.2907 0.9947 0.1975 0.047 Uiso 1 1 calc R . .
C56 C 0.39744(14) 0.99419(15) 0.10689(13) 0.0302(6) Uani 1 1 d . A .
H56A H 0.3680 1.0233 0.0935 0.045 Uiso 1 1 calc R . .
H56B H 0.3800 0.9544 0.1054 0.045 Uiso 1 1 calc R . .
H56C H 0.4326 0.9957 0.0815 0.045 Uiso 1 1 calc R . .
C57 C 0.50783(12) 1.07304(13) 0.14430(12) 0.0252(6) Uani 1 1 d . . .
H57A H 0.4874 1.1008 0.1180 0.038 Uiso 1 1 calc R A .
H57B H 0.5264 1.0414 0.1212 0.038 Uiso 1 1 calc R . .
H57C H 0.5386 1.0942 0.1664 0.038 Uiso 1 1 calc R . .
C58 C 0.49837(14) 1.09243(13) 0.28522(13) 0.0284(6) Uani 1 1 d . A .
H58A H 0.5320 1.1077 0.2624 0.043 Uiso 1 1 calc R . .
H58B H 0.5134 1.0683 0.3177 0.043 Uiso 1 1 calc R . .
H58C H 0.4751 1.1257 0.3008 0.043 Uiso 1 1 calc R . .
C59 C 0.38553(15) 1.02949(13) 0.32972(13) 0.0314(6) Uani 1 1 d . . .
H59A H 0.3484 1.0070 0.3342 0.047 Uiso 1 1 calc R A .
H59B H 0.3784 1.0711 0.3398 0.047 Uiso 1 1 calc R . .
H59C H 0.4160 1.0131 0.3558 0.047 Uiso 1 1 calc R . .
Br70 Br 0.63545(2) 0.950843(19) 0.42820(2) 0.04061(11) Uani 0.75 1 d P B 1
C70 C 0.69537(19) 0.95100(17) 0.48688(19) 0.0332(9) Uani 0.75 1 d PDU B 1
C71 C 0.7457(2) 0.9842(3) 0.4787(3) 0.0609(15) Uani 0.75 1 d PDU B 1
H71 H 0.7506 1.0074 0.4443 0.073 Uiso 0.75 1 calc PR B 1
C72 C 0.7920(3) 0.9831(3) 0.5242(3) 0.088(2) Uani 0.75 1 d PDU B 1
H72 H 0.8267 1.0071 0.5217 0.105 Uiso 0.75 1 calc PR B 1
C73 C 0.7820(3) 0.9450(3) 0.5711(3) 0.081(2) Uani 0.75 1 d PDU B 1
H73 H 0.8119 0.9426 0.6005 0.097 Uiso 0.75 1 calc PR B 1
C74 C 0.7343(3) 0.9121(2) 0.5773(2) 0.0586(15) Uani 0.75 1 d PDU B 1
H74 H 0.7302 0.8866 0.6101 0.070 Uiso 0.75 1 calc PR B 1
C75 C 0.6892(2) 0.91533(19) 0.53468(18) 0.0375(10) Uani 0.75 1 d PDU B 1
H75 H 0.6540 0.8923 0.5392 0.045 Uiso 0.75 1 calc PR B 1
N80 N 0.57940(12) 0.81733(12) 0.83557(12) 0.0332(6) Uani 1 1 d . . .
C80 C 0.54984(13) 0.78891(13) 0.80702(13) 0.0265(6) Uani 1 1 d . . .
C81 C 0.51208(17) 0.75154(16) 0.77108(17) 0.0427(8) Uani 1 1 d . . .
H81A H 0.5128 0.7109 0.7863 0.064 Uiso 1 1 calc R . .
H81B H 0.5268 0.7518 0.7307 0.064 Uiso 1 1 calc R . .
H81C H 0.4711 0.7666 0.7720 0.064 Uiso 1 1 calc R . .

loop_
_atom_site_aniso_label
_atom_site_aniso_U_11
_atom_site_aniso_U_22
_atom_site_aniso_U_33
_atom_site_aniso_U_23
_atom_site_aniso_U_13
_atom_site_aniso_U_12
Ir1 0.0089(7) 0.0135(4) 0.0084(7) -0.0032(4) 0.0063(4) 0.0010(4)
Ir2 0.0081(8) 0.0247(8) 0.0215(9) 0.0003(6) -0.0022(5) -0.0021(5)
Ir3 0.0176(10) 0.0050(7) 0.0222(10) -0.0010(5) -0.0002(7) 0.0009(6)
Rh1 0.0082(7) 0.0119(4) 0.0074(7) -0.0027(4) 0.0064(4) 0.0011(4)
Rh2 0.0143(8) 0.0021(5) 0.0049(6) 0.0017(4) 0.0029(4) -0.0010(4)
Rh3 0.0087(8) 0.0173(9) 0.0062(7) -0.0021(5) 0.0007(5) -0.0029(5)
Br1 0.02050(12) 0.02170(13) 0.02605(13) 0.00017(10) -0.00398(10) 0.00345(9)
Br2 0.02433(12) 0.02067(13) 0.02156(12) 0.00615(9) 0.00049(10) 0.00571(10)
Br3 0.02912(14) 0.02941(15) 0.02059(13) 0.00217(10) -0.00826(10) -0.00135(11)
N1 0.0107(8) 0.0131(9) 0.0157(9) -0.0012(7) 0.0015(7) -0.0014(7)
N2 0.0118(9) 0.0163(10) 0.0269(11) -0.0039(8) 0.0001(8) -0.0033(7)
N3 0.0138(9) 0.0117(9) 0.0149(9) -0.0025(7) 0.0012(7) -0.0011(7)
N4 0.0206(10) 0.0155(10) 0.0174(10) -0.0043(8) 0.0034(8) -0.0006(8)
N5 0.0148(9) 0.0132(9) 0.0119(9) -0.0011(7) 0.0010(7) -0.0008(7)
N6 0.0157(9) 0.0209(10) 0.0136(9) -0.0004(8) 0.0035(7) -0.0010(8)
C1 0.0126(10) 0.0127(10) 0.0124(10) 0.0003(8) 0.0000(8) 0.0010(8)
C2 0.0114(9) 0.0126(10) 0.0125(10) 0.0003(8) 0.0007(8) -0.0021(8)
C3 0.0130(10) 0.0126(10) 0.0115(10) 0.0001(8) -0.0003(8) -0.0002(8)
C4 0.0118(9) 0.0125(10) 0.0110(10) -0.0007(8) 0.0008(8) 0.0004(8)
C5 0.0126(10) 0.0116(10) 0.0134(10) 0.0019(8) 0.0006(8) 0.0000(8)
C6 0.0141(10) 0.0122(10) 0.0112(10) -0.0018(8) -0.0010(8) -0.0013(8)
C7 0.0124(10) 0.0184(12) 0.0223(12) -0.0035(9) 0.0019(9) -0.0004(9)
C8 0.0123(10) 0.0220(12) 0.0285(13) -0.0023(10) 0.0035(9) -0.0016(9)
C9 0.0122(10) 0.0146(11) 0.0167(11) -0.0002(8) -0.0011(8) -0.0018(8)
C10 0.0199(12) 0.0202(13) 0.0420(17) -0.0099(12) 0.0001(11) -0.0070(10)
C11 0.044(2) 0.050(2) 0.103(4) -0.043(2) -0.046(2) 0.0117(18)
C12 0.0154(10) 0.0154(11) 0.0143(10) -0.0017(8) 0.0007(8) -0.0001(8)
C13 0.0251(12) 0.0125(11) 0.0227(12) -0.0021(9) 0.0033(10) -0.0029(9)
C14 0.0192(11) 0.0148(11) 0.0199(12) 0.0002(9) 0.0038(9) -0.0028(9)
C15 0.0299(13) 0.0179(12) 0.0224(13) -0.0060(10) 0.0082(11) 0.0014(10)
C16 0.058(2) 0.0333(18) 0.0355(18) -0.0117(14) 0.0091(16) -0.0054(16)
C17 0.0119(10) 0.0144(10) 0.0132(10) 0.0019(8) 0.0006(8) 0.0009(8)
C18 0.0219(12) 0.0185(12) 0.0152(11) -0.0037(9) 0.0025(9) -0.0034(9)
C19 0.0247(12) 0.0224(13) 0.0141(11) -0.0051(9) 0.0045(9) -0.0021(10)
C20 0.0173(11) 0.0276(13) 0.0189(12) 0.0017(10) 0.0068(9) -0.0030(10)
C21 0.0366(16) 0.049(2) 0.0192(13) 0.0090(13) 0.0008(12) -0.0139(14)
C30 0.0190(11) 0.0213(12) 0.0145(11) 0.0022(9) 0.0003(9) 0.0026(9)
C31 0.0226(12) 0.0173(11) 0.0153(11) 0.0031(9) 0.0036(9) 0.0001(9)
C32 0.0187(11) 0.0226(12) 0.0166(11) 0.0024(9) 0.0064(9) -0.0015(9)
C33 0.0190(11) 0.0208(12) 0.0137(11) 0.0002(9) 0.0048(9) 0.0035(9)
C34 0.0246(13) 0.0217(13) 0.0130(11) 0.0011(9) 0.0012(9) 0.0004(10)
C35 0.0209(12) 0.0314(15) 0.0294(14) 0.0027(12) -0.0006(11) 0.0057(11)
C36 0.0357(15) 0.0188(13) 0.0219(13) 0.0015(10) 0.0020(11) 0.0003(11)
C37 0.0202(13) 0.0367(17) 0.0323(15) 0.0016(12) 0.0094(11) -0.0046(11)
C38 0.0330(15) 0.0313(15) 0.0232(13) -0.0008(11) 0.0124(12) 0.0107(12)
C39 0.0362(15) 0.0309(15) 0.0190(13) -0.0064(11) -0.0068(11) -0.0010(12)
C40 0.0183(11) 0.0185(12) 0.0223(12) 0.0052(10) -0.0085(9) -0.0031(9)
C41 0.0160(11) 0.0257(13) 0.0152(11) 0.0004(9) -0.0041(9) -0.0053(9)
C42 0.0166(11) 0.0178(11) 0.0218(12) -0.0007(9) -0.0044(9) -0.0039(9)
C43 0.0127(10) 0.0224(12) 0.0206(12) 0.0029(9) -0.0009(9) -0.0048(9)
C44 0.0128(11) 0.0234(13) 0.0230(12) -0.0024(10) -0.0047(9) 0.0005(9)
C45 0.0361(16) 0.0230(14) 0.0392(17) 0.0135(12) -0.0159(13) -0.0054(12)
C46 0.0280(14) 0.0490(19) 0.0145(12) 0.0029(12) -0.0020(11) -0.0038(13)
C47 0.0276(14) 0.0197(13) 0.0416(17) -0.0069(12) -0.0046(13) -0.0056(11)
C48 0.0193(13) 0.0375(17) 0.0372(16) -0.0072(13) -0.0033(11) 0.0102(12)
C49 0.0219(13) 0.0349(16) 0.0286(14) 0.0106(12) 0.0011(11) -0.0113(11)
C50 0.0194(11) 0.0163(11) 0.0197(12) 0.0007(9) -0.0010(9) 0.0039(9)
C51 0.0208(11) 0.0133(11) 0.0198(12) 0.0018(9) 0.0011(9) 0.0039(9)
C52 0.0232(12) 0.0115(10) 0.0199(12) -0.0013(9) 0.0017(9) 0.0019(9)
C53 0.0213(12) 0.0165(12) 0.0227(12) -0.0002(9) 0.0069(10) 0.0052(9)
C54 0.0151(11) 0.0168(12) 0.0281(13) 0.0019(10) 0.0022(9) 0.0043(9)
C55 0.0154(12) 0.0286(15) 0.0497(19) 0.0082(13) -0.0018(12) 0.0023(11)
C56 0.0301(15) 0.0365(17) 0.0240(14) -0.0034(12) -0.0094(11) 0.0079(12)
C57 0.0275(13) 0.0221(13) 0.0260(14) 0.0054(11) 0.0070(11) -0.0002(11)
C58 0.0374(16) 0.0200(13) 0.0277(14) -0.0081(11) -0.0003(12) -0.0047(11)
C59 0.0435(17) 0.0242(14) 0.0264(14) -0.0038(11) 0.0150(13) 0.0045(12)
Br70 0.0451(2) 0.0274(2) 0.0494(3) -0.00535(18) -0.0041(2) 0.01513(18)
C70 0.042(2) 0.0215(18) 0.036(2) -0.0024(16) 0.0128(18) 0.0066(16)
C71 0.059(3) 0.053(3) 0.070(4) 0.007(3) 0.016(3) -0.023(3)
C72 0.089(5) 0.083(5) 0.092(5) -0.003(4) 0.042(4) -0.020(4)
C73 0.062(4) 0.119(6) 0.062(4) -0.042(3) -0.028(3) 0.038(3)
C74 0.093(4) 0.043(3) 0.040(3) 0.001(2) 0.033(3) 0.024(3)
C75 0.057(3) 0.025(2) 0.031(2) 0.0021(16) 0.0202(19) 0.0039(19)
N80 0.0339(14) 0.0352(14) 0.0305(13) -0.0007(11) -0.0002(11) 0.0027(11)
C80 0.0266(13) 0.0273(14) 0.0256(14) 0.0018(11) 0.0021(11) 0.0037(11)
C81 0.0428(19) 0.0375(19) 0.048(2) -0.0047(15) -0.0148(16) -0.0021(15)

loop_
_atom_type_symbol
_atom_type_description
_atom_type_scat_dispersion_real
_atom_type_scat_dispersion_imag
_atom_type_scat_source
C C 0.0033 0.0016 'International Tables Vol C Tables 4.2.6.8 and 6.1.1.4'
H H 0.0000 0.0000 'International Tables Vol C Tables 4.2.6.8 and 6.1.1.4'
N N 0.0061 0.0033 'International Tables Vol C Tables 4.2.6.8 and 6.1.1.4'
Br Br -0.2901 2.4595 'International Tables Vol C Tables 4.2.6.8 and 6.1.1.4'
Rh Rh -1.1178 0.9187 'International Tables Vol C Tables 4.2.6.8 and 6.1.1.4'
Ir Ir -1.4442 7.9887 'International Tables Vol C Tables 4.2.6.8 and 6.1.1.4'

loop_
_geom_angle_atom_site_label_1
_geom_angle_atom_site_label_2
_geom_angle_atom_site_label_3
_geom_angle
C12 Ir1 C30 109.0(3)
C12 Ir1 C33 119.6(3)
C30 Ir1 C33 64.91(18)
C12 Ir1 C1 74.86(18)
C30 Ir1 C1 99.6(2)
C33 Ir1 C1 160.9(3)
C12 Ir1 C34 97.4(3)
C30 Ir1 C34 39.59(14)
C33 Ir1 C34 37.56(13)
C1 Ir1 C34 134.5(3)
C12 Ir1 C32 158.2(3)
C30 Ir1 C32 63.41(19)
C33 Ir1 C32 38.77(13)
C1 Ir1 C32 125.5(3)
C34 Ir1 C32 63.28(17)
C12 Ir1 C31 145.7(3)
C30 Ir1 C31 38.38(14)
C33 Ir1 C31 63.78(18)
C1 Ir1 C31 97.2(2)
C34 Ir1 C31 64.06(19)
C32 Ir1 C31 36.60(13)
C12 Ir1 Br1 86.4(2)
C30 Ir1 Br1 162.8(2)
C33 Ir1 Br1 101.23(19)
C1 Ir1 Br1 91.6(2)
C34 Ir1 Br1 133.3(2)
C32 Ir1 Br1 99.5(2)
C31 Ir1 Br1 127.6(2)
C17 Ir2 C5 77.17(9)
C17 Ir2 C40 106.87(11)
C5 Ir2 C40 103.02(11)
C17 Ir2 C44 96.02(11)
C5 Ir2 C44 138.28(12)
C40 Ir2 C44 38.98(10)
C17 Ir2 C41 144.33(12)
C5 Ir2 C41 99.19(11)
C40 Ir2 C41 38.60(10)
C44 Ir2 C41 62.90(10)
C17 Ir2 C43 118.59(11)
C5 Ir2 C43 161.26(13)
C40 Ir2 C43 64.06(10)
C44 Ir2 C43 36.92(10)
C41 Ir2 C43 62.16(10)
C17 Ir2 C42 155.83(12)
C5 Ir2 C42 125.58(12)
C40 Ir2 C42 63.30(10)
C44 Ir2 C42 62.05(10)
C41 Ir2 C42 36.16(9)
C43 Ir2 C42 37.52(9)
C17 Ir2 Br2 88.06(8)
C5 Ir2 Br2 93.97(8)
C40 Ir2 Br2 159.39(10)
C44 Ir2 Br2 127.24(10)
C41 Ir2 Br2 127.58(10)
C43 Ir2 Br2 96.51(8)
C42 Ir2 Br2 97.32(8)
C9 Ir3 C3 76.72(11)
C9 Ir3 C50 108.21(13)
C3 Ir3 C50 102.50(12)
C9 Ir3 C54 146.03(14)
C3 Ir3 C54 99.79(13)
C50 Ir3 C54 38.75(10)
C9 Ir3 C51 96.10(12)
C3 Ir3 C51 136.71(13)
C50 Ir3 C51 38.62(10)
C54 Ir3 C51 62.99(10)
C9 Ir3 C53 154.70(13)
C3 Ir3 C53 127.47(14)
C50 Ir3 C53 63.17(11)
C54 Ir3 C53 36.37(10)
C51 Ir3 C53 61.84(10)
C9 Ir3 C52 117.52(13)
C3 Ir3 C52 161.84(14)
C50 Ir3 C52 63.43(10)
C54 Ir3 C52 62.06(10)
C51 Ir3 C52 36.63(9)
C53 Ir3 C52 37.24(9)
C9 Ir3 Br3 86.84(10)
C3 Ir3 Br3 93.45(8)
C50 Ir3 Br3 160.09(11)
C54 Ir3 Br3 127.09(11)
C51 Ir3 Br3 129.18(10)
C53 Ir3 Br3 97.66(10)
C52 Ir3 Br3 98.34(9)
C12 Rh1 C1 80.38(19)
C12 Rh1 C30 111.4(3)
C1 Rh1 C30 104.9(2)
C12 Rh1 C34 96.5(3)
C1 Rh1 C34 139.4(3)
C30 Rh1 C34 38.49(13)
C12 Rh1 C31 149.0(3)
C1 Rh1 C31 101.2(2)
C30 Rh1 C31 37.92(14)
C34 Rh1 C31 62.06(17)
C12 Rh1 C33 115.3(3)
C1 Rh1 C33 161.9(3)
C30 Rh1 C33 61.97(16)
C34 Rh1 C33 35.37(12)
C31 Rh1 C33 60.78(16)
C12 Rh1 C32 151.6(3)
C1 Rh1 C32 127.6(3)
C30 Rh1 C32 61.13(17)
C34 Rh1 C32 59.93(15)
C31 Rh1 C32 35.27(12)
C33 Rh1 C32 36.32(11)
C12 Rh1 Br1 86.6(2)
C1 Rh1 Br1 94.3(2)
C30 Rh1 Br1 155.3(2)
C34 Rh1 Br1 126.1(2)
C31 Rh1 Br1 123.8(2)
C33 Rh1 Br1 95.57(17)
C32 Rh1 Br1 94.94(18)
C17 Rh2 C5 77.23(9)
C17 Rh2 C40 106.85(10)
C5 Rh2 C40 102.87(10)
C17 Rh2 C44 96.08(10)
C5 Rh2 C44 138.14(11)
C40 Rh2 C44 38.93(10)
C17 Rh2 C43 118.70(10)
C5 Rh2 C43 161.01(11)
C40 Rh2 C43 63.99(10)
C44 Rh2 C43 36.90(10)
C17 Rh2 C41 144.21(10)
C5 Rh2 C41 99.02(10)
C40 Rh2 C41 38.52(10)
C44 Rh2 C41 62.80(10)
C43 Rh2 C41 62.07(10)
C17 Rh2 C42 155.89(11)
C5 Rh2 C42 125.39(11)
C40 Rh2 C42 63.20(10)
C44 Rh2 C42 61.98(10)
C43 Rh2 C42 37.48(9)
C41 Rh2 C42 36.10(9)
C17 Rh2 Br2 88.23(7)
C5 Rh2 Br2 94.06(8)
C40 Rh2 Br2 159.35(9)
C44 Rh2 Br2 127.35(9)
C43 Rh2 Br2 96.59(8)
C41 Rh2 Br2 127.52(8)
C42 Rh2 Br2 97.34(7)
C9 Rh3 C3 77.09(11)
C9 Rh3 C50 108.43(12)
C3 Rh3 C50 102.27(12)
C9 Rh3 C51 96.42(12)
C3 Rh3 C51 136.59(12)
C50 Rh3 C51 38.51(10)
C9 Rh3 C54 146.02(13)
C3 Rh3 C54 99.37(12)
C50 Rh3 C54 38.52(10)
C51 Rh3 C54 62.69(10)
C9 Rh3 C52 117.88(13)
C3 Rh3 C52 161.10(13)
C50 Rh3 C52 63.19(10)
C51 Rh3 C52 36.55(9)
C54 Rh3 C52 61.73(10)
C9 Rh3 C53 154.87(13)
C3 Rh3 C53 126.85(13)
C50 Rh3 C53 62.80(11)
C51 Rh3 C53 61.57(10)
C54 Rh3 C53 36.13(10)
C52 Rh3 C53 37.07(9)
C9 Rh3 Br3 87.31(9)
C3 Rh3 Br3 93.65(8)
C50 Rh3 Br3 159.63(10)
C51 Rh3 Br3 129.27(10)
C54 Rh3 Br3 126.65(10)
C52 Rh3 Br3 98.33(9)
C53 Rh3 Br3 97.46(9)
Ir1 Br1 Rh1 3.84(19)
Rh2 Br2 Ir2 0.08(8)
Rh3 Br3 Ir3 0.33(9)
C9 N1 C7 110.84(19)
C9 N1 C2 116.29(19)
C7 N1 C2 131.9(2)
C9 N2 C8 109.3(2)
C9 N2 C10 124.6(2)
C8 N2 C10 125.7(2)
C12 N3 C14 110.06(19)
C12 N3 C6 116.79(19)
C14 N3 C6 132.1(2)
C12 N4 C13 110.2(2)
C12 N4 C15 125.8(2)
C13 N4 C15 123.4(2)
C17 N5 C18 110.91(17)
C17 N5 C4 115.88(17)
C18 N5 C4 132.23(18)
C17 N6 C19 109.95(18)
C17 N6 C20 125.2(2)
C19 N6 C20 124.3(2)
C2 C1 C6 113.7(2)
C2 C1 Rh1 131.8(2)
C6 C1 Rh1 114.0(2)
C2 C1 Ir1 130.7(2)
C6 C1 Ir1 115.3(2)
Rh1 C1 Ir1 1.5(3)
C1 C2 C3 126.6(2)
C1 C2 N1 123.4(2)
C3 C2 N1 109.81(19)
C4 C3 C2 113.1(2)
C4 C3 Rh3 132.01(17)
C2 C3 Rh3 114.47(16)
C4 C3 Ir3 131.62(18)
C2 C3 Ir3 114.83(17)
Rh3 C3 Ir3 0.43(11)
C3 C4 N5 122.9(2)
C3 C4 C5 126.0(2)
N5 C4 C5 111.02(19)
C6 C5 C4 114.1(2)
C6 C5 Ir2 131.10(18)
C4 C5 Ir2 114.58(16)
C6 C5 Rh2 131.19(17)
C4 C5 Rh2 114.50(16)
Ir2 C5 Rh2 0.14(9)
C5 C6 C1 125.9(2)
C5 C6 N3 123.5(2)
C1 C6 N3 110.47(19)
C8 C7 N1 105.4(2)
C7 C8 N2 108.4(2)
N2 C9 N1 106.0(2)
N2 C9 Rh3 134.77(19)
N1 C9 Rh3 119.10(17)
N2 C9 Ir3 134.85(19)
N1 C9 Ir3 119.03(17)
Rh3 C9 Ir3 0.14(11)
N2 C10 C11 110.9(3)
N3 C12 N4 105.7(2)
N3 C12 Rh1 115.7(2)
N4 C12 Rh1 138.4(2)
N3 C12 Ir1 120.4(2)
N4 C12 Ir1 133.7(2)
Rh1 C12 Ir1 4.7(3)
C14 C13 N4 107.2(2)
C13 C14 N3 106.8(2)
N4 C15 C16 112.9(2)
N6 C17 N5 105.69(16)
N6 C17 Rh2 135.17(14)
N5 C17 Rh2 119.08(13)
N6 C17 Ir2 135.23(14)
N5 C17 Ir2 119.02(13)
Rh2 C17 Ir2 0.10(9)
C19 C18 N5 105.93(17)
C18 C19 N6 107.49(19)
N6 C20 C21 112.3(2)
C31 C30 C34 108.0(2)
C31 C30 C35 124.6(2)
C34 C30 C35 125.7(2)
C31 C30 Ir1 75.4(2)
C34 C30 Ir1 71.87(19)
C35 C30 Ir1 130.0(2)
C31 C30 Rh1 76.6(2)
C34 C30 Rh1 75.59(19)
C35 C30 Rh1 125.5(2)
Ir1 C30 Rh1 4.8(2)
C32 C31 C30 106.7(2)
C32 C31 C36 129.1(2)
C30 C31 C36 123.9(2)
C32 C31 Ir1 70.38(18)
C30 C31 Ir1 66.2(2)
C36 C31 Ir1 132.4(2)
C32 C31 Rh1 74.54(18)
C30 C31 Rh1 65.48(19)
C36 C31 Rh1 128.8(2)
Ir1 C31 Rh1 4.4(2)
C31 C32 C33 109.3(2)
C31 C32 C37 127.3(2)
C33 C32 C37 123.2(2)
C31 C32 Ir1 73.0(2)
C33 C32 Ir1 68.37(19)
C37 C32 Ir1 129.4(2)
C31 C32 Rh1 70.18(19)
C33 C32 Rh1 70.97(19)
C37 C32 Rh1 129.9(2)
Ir1 C32 Rh1 3.2(3)
C34 C33 C32 108.0(2)
C34 C33 C38 128.0(2)
C32 C33 C38 123.6(2)
C34 C33 Ir1 71.9(2)
C32 C33 Ir1 72.9(2)
C38 C33 Ir1 126.2(2)
C34 C33 Rh1 70.33(19)
C32 C33 Rh1 72.7(2)
C38 C33 Rh1 127.8(2)
Ir1 C33 Rh1 1.8(3)
C33 C34 C30 107.5(2)
C33 C34 C39 128.2(2)
C30 C34 C39 124.2(2)
C33 C34 Ir1 70.55(19)
C30 C34 Ir1 68.5(2)
C39 C34 Ir1 128.9(2)
C33 C34 Rh1 74.30(19)
C30 C34 Rh1 65.92(19)
C39 C34 Rh1 127.5(2)
Ir1 C34 Rh1 3.9(2)
C41 C40 C44 106.8(2)
C41 C40 C45 125.3(3)
C44 C40 C45 126.3(3)
C41 C40 Ir2 75.22(15)
C44 C40 Ir2 73.87(15)
C45 C40 Ir2 127.62(19)
C41 C40 Rh2 75.29(14)
C44 C40 Rh2 73.80(14)
C45 C40 Rh2 127.61(19)
Ir2 C40 Rh2 0.09(10)
C42 C41 C40 108.5(2)
C42 C41 C46 128.2(3)
C40 C41 C46 123.1(2)
C42 C41 Ir2 73.37(15)
C40 C41 Ir2 66.18(14)
C46 C41 Ir2 130.37(18)
C42 C41 Rh2 73.33(14)
C40 C41 Rh2 66.19(13)
C46 C41 Rh2 130.41(18)
Ir2 C41 Rh2 0.04(9)
C41 C42 C43 108.2(2)
C41 C42 C47 128.8(3)
C43 C42 C47 122.5(2)
C41 C42 Ir2 70.47(14)
C43 C42 Ir2 69.90(14)
C47 C42 Ir2 131.39(19)
C41 C42 Rh2 70.56(14)
C43 C42 Rh2 69.84(14)
C47 C42 Rh2 131.35(19)
Ir2 C42 Rh2 0.10(8)
C44 C43 C42 107.8(2)
C44 C43 C49 129.2(2)
C42 C43 C49 122.9(2)
C44 C43 Ir2 70.30(14)
C42 C43 Ir2 72.58(14)
C49 C43 Ir2 125.81(18)
C44 C43 Rh2 70.33(14)
C42 C43 Rh2 72.68(14)
C49 C43 Rh2 125.69(18)
Ir2 C43 Rh2 0.13(8)
C43 C44 C40 108.3(2)
C43 C44 C48 127.6(3)
C40 C44 C48 123.9(3)
C43 C44 Ir2 72.78(14)
C40 C44 Ir2 67.15(14)
C48 C44 Ir2 128.71(19)
C43 C44 Rh2 72.77(14)
C40 C44 Rh2 67.27(14)
C48 C44 Rh2 128.61(19)
Ir2 C44 Rh2 0.12(9)
C51 C50 C54 107.2(2)
C51 C50 C56 126.2(2)
C54 C50 C56 124.9(2)
C51 C50 Ir3 74.41(15)
C54 C50 Ir3 74.21(15)
C56 C50 Ir3 128.71(19)
C51 C50 Rh3 74.27(15)
C54 C50 Rh3 74.56(15)
C56 C50 Rh3 128.52(19)
Ir3 C50 Rh3 0.35(10)
C52 C51 C50 108.3(2)
C52 C51 C57 127.7(2)
C50 C51 C57 124.0(2)
C52 C51 Ir3 73.44(15)
C50 C51 Ir3 66.98(14)
C57 C51 Ir3 126.46(18)
C52 C51 Rh3 73.59(14)
C50 C51 Rh3 67.22(14)
C57 C51 Rh3 126.08(18)
Ir3 C51 Rh3 0.40(11)
C51 C52 C53 107.5(2)
C51 C52 C58 128.6(2)
C53 C52 C58 123.7(2)
C51 C52 Ir3 69.93(14)
C53 C52 Ir3 71.17(15)
C58 C52 Ir3 128.2(2)
C51 C52 Rh3 69.86(14)
C53 C52 Rh3 71.51(15)
C58 C52 Rh3 127.95(19)
Ir3 C52 Rh3 0.36(10)
C54 C53 C52 108.8(2)
C54 C53 C59 128.8(3)
C52 C53 C59 122.2(3)
C54 C53 Ir3 70.14(15)
C52 C53 Ir3 71.59(14)
C59 C53 Ir3 128.5(2)
C54 C53 Rh3 70.32(15)
C52 C53 Rh3 71.41(14)
C59 C53 Rh3 128.51(19)
Ir3 C53 Rh3 0.21(11)
C53 C54 C50 108.0(2)
C53 C54 C55 128.3(3)
C50 C54 C55 123.5(3)
C53 C54 Ir3 73.49(15)
C50 C54 Ir3 67.04(14)
C55 C54 Ir3 128.57(19)
C53 C54 Rh3 73.55(15)
C50 C54 Rh3 66.92(14)
C55 C54 Rh3 128.62(19)
Ir3 C54 Rh3 0.12(10)
C75 C70 C71 121.1(5)
C75 C70 Br70 119.5(3)
C71 C70 Br70 119.2(4)
C70 C71 C72 118.5(5)
C73 C72 C71 116.2(6)
C74 C73 C72 124.3(6)
C73 C74 C75 118.9(5)
C70 C75 C74 120.8(5)
N80 C80 C81 179.0(4)

loop_
_geom_bond_atom_site_label_1
_geom_bond_atom_site_label_2
_geom_bond_distance
Ir1 C12 2.020(6)
Ir1 C30 2.130(6)
Ir1 C33 2.158(5)
Ir1 C1 2.172(5)
Ir1 C34 2.175(6)
Ir1 C32 2.218(6)
Ir1 C31 2.253(7)
Ir1 Br1 2.528(6)
Ir2 C17 1.977(2)
Ir2 C5 2.084(3)
Ir2 C40 2.126(3)
Ir2 C44 2.216(3)
Ir2 C41 2.247(3)
Ir2 C43 2.248(3)
Ir2 C42 2.284(3)
Ir2 Br2 2.5652(16)
Ir3 C9 1.970(3)
Ir3 C3 2.096(3)
Ir3 C50 2.128(3)
Ir3 C54 2.224(3)
Ir3 C51 2.228(3)
Ir3 C53 2.267(3)
Ir3 C52 2.273(3)
Ir3 Br3 2.5568(19)
Rh1 C12 1.949(6)
Rh1 C1 2.003(5)
Rh1 C30 2.140(6)
Rh1 C34 2.270(6)
Rh1 C31 2.288(6)
Rh1 C33 2.321(5)
Rh1 C32 2.344(6)
Rh1 Br1 2.575(6)
Rh2 C17 1.973(2)
Rh2 C5 2.085(3)
Rh2 C40 2.130(3)
Rh2 C44 2.218(3)
Rh2 C43 2.249(3)
Rh2 C41 2.252(3)
Rh2 C42 2.287(3)
Rh2 Br2 2.5617(13)
Rh3 C9 1.955(3)
Rh3 C3 2.094(3)
Rh3 C50 2.137(3)
Rh3 C51 2.231(3)
Rh3 C54 2.239(3)
Rh3 C52 2.280(3)
Rh3 C53 2.281(3)
Rh3 Br3 2.5513(17)
N1 C9 1.358(3)
N1 C7 1.379(3)
N1 C2 1.432(3)
N2 C9 1.339(3)
N2 C8 1.384(3)
N2 C10 1.472(3)
N3 C12 1.354(3)
N3 C14 1.388(3)
N3 C6 1.436(3)
N4 C12 1.355(3)
N4 C13 1.381(3)
N4 C15 1.462(3)
N5 C17 1.356(2)
N5 C18 1.393(2)
N5 C4 1.425(3)
N6 C17 1.346(2)
N6 C19 1.399(3)
N6 C20 1.460(3)
C1 C2 1.390(3)
C1 C6 1.417(3)
C2 C3 1.418(3)
C3 C4 1.394(3)
C4 C5 1.426(3)
C5 C6 1.388(3)
C7 C8 1.352(3)
C10 C11 1.504(5)
C13 C14 1.350(3)
C15 C16 1.501(3)
C18 C19 1.351(3)
C20 C21 1.509(4)
C30 C31 1.445(4)
C30 C34 1.459(4)
C30 C35 1.485(3)
C31 C32 1.404(3)
C31 C36 1.496(4)
C32 C33 1.454(4)
C32 C37 1.489(4)
C33 C34 1.395(4)
C33 C38 1.506(4)
C34 C39 1.493(4)
C40 C41 1.450(4)
C40 C44 1.451(4)
C40 C45 1.500(4)
C41 C42 1.407(3)
C41 C46 1.491(4)
C42 C43 1.458(4)
C42 C47 1.497(4)
C43 C44 1.414(4)
C43 C49 1.500(4)
C44 C48 1.495(4)
C50 C51 1.443(4)
C50 C54 1.447(4)
C50 C56 1.493(4)
C51 C52 1.415(4)
C51 C57 1.496(4)
C52 C53 1.450(4)
C52 C58 1.482(4)
C53 C54 1.402(4)
C53 C59 1.502(4)
C54 C55 1.485(4)
Br70 C70 1.897(5)
C70 C75 1.363(5)
C70 C71 1.366(6)
C71 C72 1.469(8)
C72 C73 1.392(8)
C73 C74 1.309(8)
C74 C75 1.405(7)
N80 C80 1.129(4)
C80 C81 1.449(4)
